data_4505084
loop_
_publ_author_name
'Kong, Deyuan'
'Clearfield, Abraham'

_publ_section_title
;
 Supramolecular Hydrogen-Bonded Frameworks from
 6-Phosphonopyridine-2-carboxylic Acid and Transition Metal Ions
;
_journal_issue 3
_journal_name_full 'Crystal Growth &amp; Design'
_journal_page_first 1263
_journal_paper_doi 10.1021/cg050015e
_journal_volume 5
_journal_year 2005
_chemical_formula_sum 'C12 H16 Cu N2 O13 P2'
_chemical_formula_weight 521.75
_chemical_name_systematic
; 
 ? 
;
_space_group_IT_number 14
_symmetry_cell_setting monoclinic
_symmetry_space_group_name_Hall '-P 2ybc'
_symmetry_space_group_name_H-M 'P 1 21/c 1'
_atom_sites_solution_hydrogens geom
_atom_sites_solution_primary direct
_atom_sites_solution_secondary difmap
_audit_creation_method SHELXL-97
_cell_angle_alpha 90.00
_cell_angle_beta 100.5710(10)
_cell_angle_gamma 90.00
_cell_formula_units_Z 4
_cell_length_a 8.1235(5)
_cell_length_b 14.9124(10)
_cell_length_c 15.5084(10)
_cell_measurement_reflns_used 6858
_cell_measurement_temperature 110(2)
_cell_measurement_theta_max 28.28
_cell_measurement_theta_min 2.55
_cell_volume 1846.8(2)
_computing_cell_refinement 'Bruker SMART'
_computing_data_collection 'Bruker SMART'
_computing_data_reduction 'Bruker SAINT'
_computing_molecular_graphics 'Bruker SHELXTL'
_computing_publication_material 'Bruker SHELXTL'
_computing_structure_refinement 'SHELXL-97 (Sheldrick, 1997)'
_computing_structure_solution 'SHELXS-97 (Sheldrick, 1990)'
_diffrn_ambient_temperature 110(2)
_diffrn_measured_fraction_theta_full 0.999
_diffrn_measured_fraction_theta_max 0.999
_diffrn_measurement_device_type 'CCD area detector'
_diffrn_measurement_method 'phi and omega scans'
_diffrn_radiation_monochromator graphite
_diffrn_radiation_source 'fine-focus sealed tube'
_diffrn_radiation_type MoK\a
_diffrn_radiation_wavelength 0.71073
_diffrn_reflns_av_R_equivalents 0.0171
_diffrn_reflns_av_sigmaI/netI 0.0187
_diffrn_reflns_limit_h_max 5
_diffrn_reflns_limit_h_min -9
_diffrn_reflns_limit_k_max 17
_diffrn_reflns_limit_k_min -14
_diffrn_reflns_limit_l_max 18
_diffrn_reflns_limit_l_min -16
_diffrn_reflns_number 9318
_diffrn_reflns_theta_full 24.71
_diffrn_reflns_theta_max 24.71
_diffrn_reflns_theta_min 2.55
_exptl_absorpt_coefficient_mu 1.432
_exptl_absorpt_correction_type none
_exptl_crystal_colour blue
_exptl_crystal_density_diffrn 1.876
_exptl_crystal_density_meas 0
_exptl_crystal_density_method 'not measured'
_exptl_crystal_description Cubic
_exptl_crystal_F_000 1060
_exptl_crystal_size_max 0.32
_exptl_crystal_size_mid 0.16
_exptl_crystal_size_min 0.09
_refine_diff_density_max 1.316
_refine_diff_density_min -0.443
_refine_diff_density_rms 0.103
_refine_ls_extinction_method none
_refine_ls_goodness_of_fit_ref 1.122
_refine_ls_hydrogen_treatment mixed
_refine_ls_matrix_type full
_refine_ls_number_parameters 292
_refine_ls_number_reflns 3145
_refine_ls_number_restraints 0
_refine_ls_restrained_S_all 1.122
_refine_ls_R_factor_all 0.0451
_refine_ls_R_factor_gt 0.0414
_refine_ls_shift/su_max 0.000
_refine_ls_shift/su_mean 0.000
_refine_ls_structure_factor_coef Fsqd
_refine_ls_weighting_details 'calc w=1/[\s^2^(Fo^2^)+(0.0639P)^2^+2.5101P] where P=(Fo^2^+2Fc^2^)/3'
_refine_ls_weighting_scheme calc
_refine_ls_wR_factor_gt 0.1057
_refine_ls_wR_factor_ref 0.1096
_reflns_number_gt 2844
_reflns_number_total 3145
_reflns_threshold_expression >2sigma(I)
_cod_data_source_file cg050015esi20050114_030318.cif
_cod_data_source_block sol
_cod_depositor_comments
;
The following automatic conversions were performed:

'_symmetry_cell_setting' value 'Monoclinic' changed to 'monoclinic'
according to /home/saulius/struct/CIF-dictionaries/cif_core.dic
dictionary named 'cif_core.dic' version 2.4.1 from 2010-06-29.

Automatic conversion script
Id: cif_fix_values 1715 2011-07-08 13:25:40Z adriana 
;
_cod_original_sg_symbol_H-M P2(1)/c
_cod_database_code 4505084

loop_
_symmetry_equiv_pos_as_xyz
'x, y, z'
'-x, y+1/2, -z+1/2'
'-x, -y, -z'
'x, -y-1/2, z-1/2'

loop_
_atom_site_label
_atom_site_type_symbol
_atom_site_fract_x
_atom_site_fract_y
_atom_site_fract_z
_atom_site_U_iso_or_equiv
_atom_site_adp_type
_atom_site_occupancy
_atom_site_symmetry_multiplicity
_atom_site_calc_flag
_atom_site_refinement_flags
Cu1 Cu -0.00647(4) 0.24353(2) 0.01415(2) 0.01788(15) Uani 1 1 d .
P1 P 0.37380(10) 0.23196(5) 0.04700(5) 0.0186(2) Uani 1 1 d .
P2 P -0.12797(10) 0.40053(5) 0.13065(5) 0.0205(2) Uani 1 1 d .
O1 O 0.2277(3) 0.28873(14) 0.00452(14) 0.0215(5) Uani 1 1 d .
O2 O 0.4812(3) 0.26699(15) 0.12931(14) 0.0241(5) Uani 1 1 d .
O3 O 0.4809(3) 0.20809(15) -0.02292(13) 0.0226(5) Uani 1 1 d .
H3A H 0.5789 0.1957 0.0021 0.034 Uiso 1 1 calc R
O4 O -0.2709(3) 0.03491(15) 0.08470(15) 0.0268(5) Uani 1 1 d .
O5 O -0.2076(3) 0.16592(14) 0.02801(14) 0.0221(5) Uani 1 1 d .
O6 O -0.0432(3) 0.48392(16) 0.16751(15) 0.0302(5) Uani 1 1 d .
O7 O -0.0270(3) 0.31484(16) 0.14409(14) 0.0260(5) Uani 1 1 d .
O8 O -0.2960(3) 0.39153(14) 0.16640(14) 0.0228(5) Uani 1 1 d .
H8A H -0.3477 0.3456 0.1449 0.034 Uiso 1 1 calc R
O9 O -0.0459(3) 0.21624(14) -0.13954(14) 0.0240(5) Uani 1 1 d .
O10 O -0.1355(3) 0.29974(15) -0.25978(13) 0.0256(5) Uani 1 1 d .
H10B H -0.0948 0.2550 -0.2870 0.12(3) Uiso 1 1 d R
N1 N 0.1093(3) 0.13746(17) 0.06529(16) 0.0190(5) Uani 1 1 d .
N2 N -0.1405(3) 0.34755(16) -0.03807(16) 0.0181(5) Uani 1 1 d .
C1 C 0.2766(4) 0.1302(2) 0.07850(19) 0.0199(6) Uani 1 1 d .
C2 C 0.3557(4) 0.0533(2) 0.11519(19) 0.0228(7) Uani 1 1 d .
H2B H 0.4741 0.0479 0.1234 0.027 Uiso 1 1 calc R
C3 C 0.2600(4) -0.0155(2) 0.1397(2) 0.0248(7) Uani 1 1 d .
H3B H 0.3124 -0.0684 0.1658 0.030 Uiso 1 1 calc R
C4 C 0.0865(4) -0.0070(2) 0.1261(2) 0.0225(7) Uani 1 1 d .
H4A H 0.0188 -0.0538 0.1422 0.027 Uiso 1 1 calc R
C5 C 0.0153(4) 0.0710(2) 0.08859(19) 0.0200(6) Uani 1 1 d .
C6 C -0.1697(4) 0.0901(2) 0.06671(19) 0.0214(7) Uani 1 1 d .
C7 C -0.1935(4) 0.4108(2) 0.0124(2) 0.0200(6) Uani 1 1 d .
C8 C -0.2990(4) 0.4794(2) -0.0250(2) 0.0269(7) Uani 1 1 d .
H8B H -0.3338 0.5243 0.0113 0.032 Uiso 1 1 calc R
C9 C -0.3528(5) 0.4823(2) -0.1145(2) 0.0311(8) Uani 1 1 d .
H9A H -0.4275 0.5280 -0.1403 0.037 Uiso 1 1 calc R
C10 C -0.2965(4) 0.4177(2) -0.1662(2) 0.0280(7) Uani 1 1 d .
H10A H -0.3314 0.4183 -0.2281 0.034 Uiso 1 1 calc R
C11 C -0.1889(4) 0.3523(2) -0.12614(19) 0.0203(6) Uani 1 1 d .
C12 C -0.1164(4) 0.2816(2) -0.1763(2) 0.0206(6) Uani 1 1 d .
O1W O 0.2504(4) 0.36553(18) -0.15562(18) 0.0325(6) Uani 1 1 d .
H1WA H 0.183(5) 0.403(3) -0.167(2) 0.020(10) Uiso 1 1 d .
H1WB H 0.241(5) 0.343(3) -0.105(3) 0.040(11) Uiso 1 1 d .
O2W O 0.3833(4) 0.2354(2) -0.22318(18) 0.0460(8) Uani 1 1 d .
H2WC H 0.4101 0.2433 -0.2731 0.055 Uiso 1 1 d R
H2WD H 0.3400 0.2835 -0.2082 0.055 Uiso 1 1 d R
O3W O -0.2581(4) -0.08552(19) 0.21741(19) 0.0377(6) Uani 1 1 d .
H3WB H -0.265(5) -0.053(3) 0.165(3) 0.040(11) Uiso 1 1 d .
H3WA H -0.154(9) -0.067(5) 0.249(5) 0.11(2) Uiso 1 1 d .
H2WA H 0.308(8) 0.173(5) -0.216(4) 0.092(19) Uiso 1 1 d .

loop_
_atom_site_aniso_label
_atom_site_aniso_U_11
_atom_site_aniso_U_22
_atom_site_aniso_U_33
_atom_site_aniso_U_23
_atom_site_aniso_U_13
_atom_site_aniso_U_12
Cu1 0.0168(2) 0.0177(2) 0.0197(2) 0.00250(13) 0.00497(16) 0.00131(13)
P1 0.0168(4) 0.0214(4) 0.0184(4) 0.0010(3) 0.0051(3) -0.0001(3)
P2 0.0216(4) 0.0217(4) 0.0191(4) -0.0014(3) 0.0062(3) -0.0031(3)
O1 0.0196(11) 0.0213(11) 0.0242(11) 0.0029(9) 0.0060(9) 0.0000(9)
O2 0.0231(12) 0.0283(12) 0.0221(12) -0.0016(9) 0.0071(9) -0.0048(9)
O3 0.0197(11) 0.0297(12) 0.0188(11) 0.0025(9) 0.0046(8) 0.0040(9)
O4 0.0218(11) 0.0267(12) 0.0321(12) 0.0090(9) 0.0058(9) -0.0029(10)
O5 0.0199(11) 0.0212(11) 0.0253(11) 0.0051(9) 0.0047(9) 0.0020(9)
O6 0.0342(13) 0.0317(13) 0.0254(11) -0.0061(10) 0.0073(10) -0.0132(11)
O7 0.0240(11) 0.0330(13) 0.0225(11) 0.0056(9) 0.0083(9) 0.0036(10)
O8 0.0237(11) 0.0213(11) 0.0255(11) -0.0037(9) 0.0104(9) -0.0030(9)
O9 0.0294(12) 0.0187(11) 0.0254(11) 0.0004(9) 0.0085(9) 0.0018(9)
O10 0.0366(13) 0.0221(12) 0.0187(11) -0.0003(9) 0.0066(10) 0.0006(10)
N1 0.0210(13) 0.0184(13) 0.0188(12) 0.0003(10) 0.0063(10) 0.0014(10)
N2 0.0178(12) 0.0181(12) 0.0193(12) -0.0014(10) 0.0058(10) -0.0026(10)
C1 0.0207(15) 0.0211(15) 0.0187(14) -0.0022(12) 0.0058(12) -0.0005(12)
C2 0.0214(15) 0.0253(16) 0.0214(15) 0.0017(12) 0.0028(12) 0.0035(13)
C3 0.0272(17) 0.0236(16) 0.0235(16) 0.0040(13) 0.0047(13) 0.0038(13)
C4 0.0273(17) 0.0189(15) 0.0216(15) 0.0011(12) 0.0056(13) -0.0012(12)
C5 0.0233(15) 0.0197(15) 0.0178(14) -0.0012(12) 0.0057(12) -0.0006(12)
C6 0.0217(16) 0.0238(16) 0.0193(15) 0.0002(12) 0.0051(12) 0.0001(13)
C7 0.0193(15) 0.0182(15) 0.0231(15) -0.0026(12) 0.0054(12) -0.0037(12)
C8 0.0304(18) 0.0228(16) 0.0287(17) 0.0016(13) 0.0088(14) 0.0037(14)
C9 0.0345(19) 0.0270(17) 0.0301(18) 0.0035(14) 0.0013(15) 0.0125(15)
C10 0.0314(18) 0.0267(17) 0.0236(16) 0.0038(13) -0.0009(13) 0.0027(14)
C11 0.0224(15) 0.0177(15) 0.0213(15) 0.0008(12) 0.0047(12) -0.0030(12)
C12 0.0231(16) 0.0191(15) 0.0205(15) 0.0005(12) 0.0064(12) -0.0032(13)
O1W 0.0433(16) 0.0261(13) 0.0314(14) 0.0033(11) 0.0153(11) 0.0063(12)
O2W 0.074(2) 0.0408(16) 0.0302(15) 0.0056(11) 0.0271(14) 0.0133(14)
O3W 0.0416(16) 0.0389(15) 0.0338(14) 0.0082(12) 0.0101(12) 0.0069(12)

loop_
_atom_type_symbol
_atom_type_description
_atom_type_scat_dispersion_real
_atom_type_scat_dispersion_imag
_atom_type_scat_source
C C 0.0033 0.0016 'International Tables Vol C Tables 4.2.6.8 and 6.1.1.4'
H H 0.0000 0.0000 'International Tables Vol C Tables 4.2.6.8 and 6.1.1.4'
N N 0.0061 0.0033 'International Tables Vol C Tables 4.2.6.8 and 6.1.1.4'
O O 0.0106 0.0060 'International Tables Vol C Tables 4.2.6.8 and 6.1.1.4'
P P 0.1023 0.0942 'International Tables Vol C Tables 4.2.6.8 and 6.1.1.4'
Cu Cu 0.3201 1.2651 'International Tables Vol C Tables 4.2.6.8 and 6.1.1.4'

loop_
_geom_angle_atom_site_label_1
_geom_angle_atom_site_label_2
_geom_angle_atom_site_label_3
_geom_angle
N1 Cu1 N2 175.84(10)
N1 Cu1 O5 80.31(9)
N2 Cu1 O5 95.53(9)
N1 Cu1 O1 84.88(9)
N2 Cu1 O1 99.25(9)
O5 Cu1 O1 164.52(9)
N1 Cu1 O7 97.25(9)
N2 Cu1 O7 82.76(9)
O5 Cu1 O7 88.96(8)
O1 Cu1 O7 97.40(8)
N1 Cu1 O9 103.69(9)
N2 Cu1 O9 76.21(9)
O5 Cu1 O9 92.59(8)
O1 Cu1 O9 86.53(8)
O7 Cu1 O9 158.97(8)
O2 P1 O1 117.65(13)
O2 P1 O3 111.19(12)
O1 P1 O3 108.72(12)
O2 P1 C1 105.97(13)
O1 P1 C1 103.92(13)
O3 P1 C1 108.84(13)
O6 P2 O7 116.97(14)
O6 P2 O8 107.90(13)
O7 P2 O8 111.32(12)
O6 P2 C7 110.31(13)
O7 P2 C7 105.12(13)
O8 P2 C7 104.51(13)
P1 O1 Cu1 116.77(12)
P1 O3 H3A 109.5
C6 O5 Cu1 114.70(18)
P2 O7 Cu1 113.12(12)
P2 O8 H8A 109.5
C12 O9 Cu1 107.28(19)
C12 O10 H10B 109.3
C5 N1 C1 120.7(3)
C5 N1 Cu1 117.2(2)
C1 N1 Cu1 122.1(2)
C7 N2 C11 119.1(3)
C7 N2 Cu1 121.4(2)
C11 N2 Cu1 119.4(2)
N1 C1 C2 120.7(3)
N1 C1 P1 111.6(2)
C2 C1 P1 127.6(2)
C3 C2 C1 119.0(3)
C3 C2 H2B 120.5
C1 C2 H2B 120.5
C2 C3 C4 119.8(3)
C2 C3 H3B 120.1
C4 C3 H3B 120.1
C5 C4 C3 118.3(3)
C5 C4 H4A 120.8
C3 C4 H4A 120.8
N1 C5 C4 121.5(3)
N1 C5 C6 113.2(3)
C4 C5 C6 125.3(3)
O4 C6 O5 125.4(3)
O4 C6 C5 120.2(3)
O5 C6 C5 114.4(3)
N2 C7 C8 120.8(3)
N2 C7 P2 117.5(2)
C8 C7 P2 121.7(2)
C9 C8 C7 120.0(3)
C9 C8 H8B 120.0
C7 C8 H8B 120.0
C8 C9 C10 119.0(3)
C8 C9 H9A 120.5
C10 C9 H9A 120.5
C11 C10 C9 118.7(3)
C11 C10 H10A 120.6
C9 C10 H10A 120.6
N2 C11 C10 122.4(3)
N2 C11 C12 114.8(3)
C10 C11 C12 122.8(3)
O9 C12 O10 126.2(3)
O9 C12 C11 121.2(3)
O10 C12 C11 112.6(3)
H1WA O1W H1WB 108(4)
H2WC O2W H2WD 108.7
H2WC O2W H2WA 115.8
H2WD O2W H2WA 114.4
H3WB O3W H3WA 102(5)

loop_
_geom_bond_atom_site_label_1
_geom_bond_atom_site_label_2
_geom_bond_distance
Cu1 N1 1.934(3)
Cu1 N2 1.981(3)
Cu1 O5 2.045(2)
Cu1 O1 2.050(2)
Cu1 O7 2.312(2)
Cu1 O9 2.381(2)
P1 O2 1.502(2)
P1 O1 1.507(2)
P1 O3 1.551(2)
P1 C1 1.819(3)
P2 O6 1.484(2)
P2 O7 1.512(2)
P2 O8 1.570(2)
P2 C7 1.820(3)
O3 H3A 0.8400
O4 C6 1.231(4)
O5 C6 1.291(4)
O8 H8A 0.8400
O9 C12 1.218(4)
O10 C12 1.304(4)
O10 H10B 0.8845
N1 C5 1.341(4)
N1 C1 1.341(4)
N2 C7 1.345(4)
N2 C11 1.352(4)
C1 C2 1.384(4)
C2 C3 1.383(5)
C2 H2B 0.9500
C3 C4 1.392(5)
C3 H3B 0.9500
C4 C5 1.380(4)
C4 H4A 0.9500
C5 C6 1.506(4)
C7 C8 1.392(5)
C8 C9 1.378(5)
C8 H8B 0.9500
C9 C10 1.385(5)
C9 H9A 0.9500
C10 C11 1.379(5)
C10 H10A 0.9500
C11 C12 1.494(4)
O1W H1WA 0.78(4)
O1W H1WB 0.88(5)
O2W H2WC 0.8501
O2W H2WD 0.8499
O2W H2WA 1.13(7)
O3W H3WB 0.93(5)
O3W H3WA 0.94(7)

loop_
_geom_hbond_atom_site_label_D
_geom_hbond_atom_site_label_H
_geom_hbond_atom_site_label_A
_geom_hbond_distance_DH
_geom_hbond_distance_HA
_geom_hbond_distance_DA
_geom_hbond_angle_DHA
_geom_hbond_site_symmetry_A
O3 H3A O5 0.84 1.76 2.587(3) 165.9 1_655
O8 H8A O2 0.84 1.80 2.584(3) 154.4 1_455
O1W H1WA O6 0.78(4) 2.03(4) 2.792(4) 165(4) 3_565
O1W H1WB O1 0.88(5) 1.90(5) 2.772(3) 177(4) .
O2W H2WC O2 0.85 1.72 2.556(3) 166.1 4_565
O2W H2WD O1W 0.85 1.71 2.539(4) 166.1 .
O3W H3WB O4 0.93(5) 1.81(5) 2.719(3) 165(4) .
O3W H3WA O6 0.94(7) 2.01(8) 2.941(4) 169(6) 2_545
O3W H3WA O7 0.94(7) 2.67(7) 3.219(4) 118(5) 2_545
O2W H2WA O3W 1.13(7) 1.36(7) 2.464(4) 162(6) 3

loop_
_geom_torsion_atom_site_label_1
_geom_torsion_atom_site_label_2
_geom_torsion_atom_site_label_3
_geom_torsion_atom_site_label_4
_geom_torsion
O2 P1 O1 Cu1 -108.10(14)
O3 P1 O1 Cu1 124.43(13)
C1 P1 O1 Cu1 8.64(16)
N1 Cu1 O1 P1 -6.91(14)
N2 Cu1 O1 P1 173.58(14)
O5 Cu1 O1 P1 -23.8(4)
O7 Cu1 O1 P1 89.76(14)
O9 Cu1 O1 P1 -111.00(14)
N1 Cu1 O5 C6 4.1(2)
N2 Cu1 O5 C6 -176.1(2)
O1 Cu1 O5 C6 21.2(4)
O7 Cu1 O5 C6 -93.4(2)
O9 Cu1 O5 C6 107.5(2)
O6 P2 O7 Cu1 -122.51(13)
O8 P2 O7 Cu1 112.83(13)
C7 P2 O7 Cu1 0.24(16)
N1 Cu1 O7 P2 -174.88(13)
N2 Cu1 O7 P2 0.93(13)
O5 Cu1 O7 P2 -94.78(13)
O1 Cu1 O7 P2 99.38(13)
O9 Cu1 O7 P2 -0.3(3)
N1 Cu1 O9 C12 -178.9(2)
N2 Cu1 O9 C12 5.4(2)
O5 Cu1 O9 C12 100.4(2)
O1 Cu1 O9 C12 -95.1(2)
O7 Cu1 O9 C12 6.6(3)
N2 Cu1 N1 C5 -5.6(15)
O5 Cu1 N1 C5 -3.4(2)
O1 Cu1 N1 C5 -178.9(2)
O7 Cu1 N1 C5 84.2(2)
O9 Cu1 N1 C5 -93.8(2)
N2 Cu1 N1 C1 175.3(13)
O5 Cu1 N1 C1 177.5(2)
O1 Cu1 N1 C1 2.0(2)
O7 Cu1 N1 C1 -94.8(2)
O9 Cu1 N1 C1 87.2(2)
N1 Cu1 N2 C7 88.0(14)
O5 Cu1 N2 C7 85.8(2)
O1 Cu1 N2 C7 -98.8(2)
O7 Cu1 N2 C7 -2.4(2)
O9 Cu1 N2 C7 177.1(2)
N1 Cu1 N2 C11 -87.8(14)
O5 Cu1 N2 C11 -90.0(2)
O1 Cu1 N2 C11 85.4(2)
O7 Cu1 N2 C11 -178.2(2)
O9 Cu1 N2 C11 1.4(2)
C5 N1 C1 C2 1.0(4)
Cu1 N1 C1 C2 -180.0(2)
C5 N1 C1 P1 -176.7(2)
Cu1 N1 C1 P1 2.4(3)
O2 P1 C1 N1 117.6(2)
O1 P1 C1 N1 -7.0(2)
O3 P1 C1 N1 -122.7(2)
O2 P1 C1 C2 -59.8(3)
O1 P1 C1 C2 175.5(3)
O3 P1 C1 C2 59.8(3)
N1 C1 C2 C3 -1.2(4)
P1 C1 C2 C3 176.1(2)
C1 C2 C3 C4 0.9(4)
C2 C3 C4 C5 -0.4(4)
C1 N1 C5 C4 -0.5(4)
Cu1 N1 C5 C4 -179.6(2)
C1 N1 C5 C6 -178.6(2)
Cu1 N1 C5 C6 2.4(3)
C3 C4 C5 N1 0.2(4)
C3 C4 C5 C6 178.0(3)
Cu1 O5 C6 O4 177.1(3)
Cu1 O5 C6 C5 -3.9(3)
N1 C5 C6 O4 -179.8(3)
C4 C5 C6 O4 2.3(5)
N1 C5 C6 O5 1.2(4)
C4 C5 C6 O5 -176.8(3)
C11 N2 C7 C8 1.1(4)
Cu1 N2 C7 C8 -174.7(2)
C11 N2 C7 P2 179.0(2)
Cu1 N2 C7 P2 3.2(3)
O6 P2 C7 N2 124.9(2)
O7 P2 C7 N2 -2.1(3)
O8 P2 C7 N2 -119.4(2)
O6 P2 C7 C8 -57.2(3)
O7 P2 C7 C8 175.8(3)
O8 P2 C7 C8 58.5(3)
N2 C7 C8 C9 1.2(5)
P2 C7 C8 C9 -176.6(3)
C7 C8 C9 C10 -1.9(5)
C8 C9 C10 C11 0.3(5)
C7 N2 C11 C10 -2.8(4)
Cu1 N2 C11 C10 173.1(2)
C7 N2 C11 C12 177.1(3)
Cu1 N2 C11 C12 -7.0(3)
C9 C10 C11 N2 2.1(5)
C9 C10 C11 C12 -177.8(3)
Cu1 O9 C12 O10 167.7(3)
Cu1 O9 C12 C11 -10.9(3)
N2 C11 C12 O9 13.0(4)
C10 C11 C12 O9 -167.1(3)
N2 C11 C12 O10 -165.8(3)
C10 C11 C12 O10 14.1(4)
